data_2234014
loop_
_publ_author_name
'Chen, Ying'
'Yu, Wen-tao'
'Liu, Zhi-qiang'
'Yu, Ping'

_publ_section_title
;
 4,4,5,5-Tetramethyl-2-[1,3,6,8-tetrabromo-7-(4,4,5,5-tetramethyl-1,3,2-dioxaborolan-2-yl)pyren-2-yl]-1,3,2-dioxaborolane
;
_journal_coeditor_code TK5049
_journal_issue 3
_journal_name_full 'Acta Crystallographica Section E'
_journal_page_first o771
_journal_paper_doi 10.1107/S1600536812006095
_journal_volume 68
_journal_year 2012
_chemical_formula_iupac 'C28 H28 B2 Br4 O4'
_chemical_formula_moiety 'C28 H28 B2 Br4 O4'
_chemical_formula_sum 'C28 H28 B2 Br4 O4'
_chemical_formula_weight 769.76
_chemical_name_systematic
;
4,4,5,5-Tetramethyl-2-[1,3,6,8-tetrabromo-7-(4,4,5,5-tetramethyl-1,3,2-
dioxaborolan-2-yl)pyren-2-yl]-1,3,2-dioxaborolane
;
_space_group_IT_number 14
_symmetry_cell_setting monoclinic
_symmetry_space_group_name_Hall '-P 2ybc'
_symmetry_space_group_name_H-M 'P 1 21/c 1'
_atom_sites_solution_hydrogens geom
_atom_sites_solution_primary direct
_atom_sites_solution_secondary difmap
_audit_creation_method SHELXL-97
_cell_angle_alpha 90.00
_cell_angle_beta 113.9610(10)
_cell_angle_gamma 90.00
_cell_formula_units_Z 2
_cell_length_a 15.5047(10)
_cell_length_b 7.5136(5)
_cell_length_c 13.9191(9)
_cell_measurement_reflns_used 3344
_cell_measurement_temperature 296(2)
_cell_measurement_theta_max 27.38
_cell_measurement_theta_min 2.88
_cell_volume 1481.78(17)
_computing_cell_refinement 'SAINT (Bruker, 2009)'
_computing_data_collection 'APEX2 (Bruker, 2009)'
_computing_data_reduction 'SAINT (Bruker, 2009)'
_computing_molecular_graphics
;
OLEX-2 (Dolomanov <i>et al.</i>, 2009) and Mercury (Macrae <i>et al.</i>, 2006)
;
_computing_publication_material 'SHELXL97 (Sheldrick, 2008)'
_computing_structure_refinement 'SHELXL97 (Sheldrick, 2008)'
_computing_structure_solution 'SHELXS97 (Sheldrick, 2008)'
_diffrn_ambient_temperature 296(2)
_diffrn_measured_fraction_theta_full 0.987
_diffrn_measured_fraction_theta_max 0.987
_diffrn_measurement_device_type 'Bruker APEXII CCD'
_diffrn_measurement_method '\f and \w scans'
_diffrn_radiation_monochromator graphite
_diffrn_radiation_source 'fine-focus sealed tube'
_diffrn_radiation_type MoK\a
_diffrn_radiation_wavelength 0.71073
_diffrn_reflns_av_R_equivalents 0.0255
_diffrn_reflns_av_sigmaI/netI 0.0298
_diffrn_reflns_limit_h_max 18
_diffrn_reflns_limit_h_min -20
_diffrn_reflns_limit_k_max 9
_diffrn_reflns_limit_k_min -9
_diffrn_reflns_limit_l_max 18
_diffrn_reflns_limit_l_min -9
_diffrn_reflns_number 8745
_diffrn_reflns_theta_full 27.45
_diffrn_reflns_theta_max 27.45
_diffrn_reflns_theta_min 2.88
_exptl_absorpt_coefficient_mu 5.464
_exptl_absorpt_correction_T_max 0.4751
_exptl_absorpt_correction_T_min 0.2581
_exptl_absorpt_correction_type multi-scan
_exptl_absorpt_process_details '(SADABS; Bruker, 2009)'
_exptl_crystal_colour colourless
_exptl_crystal_density_diffrn 1.725
_exptl_crystal_density_method 'not measured'
_exptl_crystal_description pod
_exptl_crystal_F_000 756
_exptl_crystal_size_max 0.34
_exptl_crystal_size_mid 0.24
_exptl_crystal_size_min 0.16
_refine_diff_density_max 0.601
_refine_diff_density_min -0.668
_refine_ls_extinction_method none
_refine_ls_goodness_of_fit_ref 1.006
_refine_ls_hydrogen_treatment constr
_refine_ls_matrix_type full
_refine_ls_number_parameters 176
_refine_ls_number_reflns 3344
_refine_ls_number_restraints 0
_refine_ls_restrained_S_all 1.006
_refine_ls_R_factor_all 0.0540
_refine_ls_R_factor_gt 0.0351
_refine_ls_shift/su_max 0.007
_refine_ls_shift/su_mean 0.001
_refine_ls_structure_factor_coef Fsqd
_refine_ls_weighting_details 'calc w=1/[\s^2^(Fo^2^)+(0.0653P)^2^+0.4343P] where P=(Fo^2^+2Fc^2^)/3'
_refine_ls_weighting_scheme calc
_refine_ls_wR_factor_gt 0.0981
_refine_ls_wR_factor_ref 0.1087
_reflns_number_gt 2488
_reflns_number_total 3344
_reflns_threshold_expression i>2\s(I)
_cod_data_source_file tk5049.cif
_cod_data_source_block I
_cod_original_sg_symbol_H-M 'P 21/c'
_cod_database_code 2234014
_cod_database_fobs_code 2234014

loop_
_symmetry_equiv_pos_as_xyz
'x, y, z'
'-x, y+1/2, -z+1/2'
'-x, -y, -z'
'x, -y-1/2, z-1/2'

loop_
_atom_site_type_symbol
_atom_site_label
_atom_site_fract_x
_atom_site_fract_y
_atom_site_fract_z
_atom_site_U_iso_or_equiv
_atom_site_adp_type
_atom_site_calc_flag
_atom_site_refinement_flags
_atom_site_occupancy
_atom_site_symmetry_multiplicity
Br Br1 0.77662(3) 0.70726(6) 0.97202(4) 0.07199(18) Uani d . 1 1
Br Br2 0.58141(3) 0.07842(5) 0.79828(3) 0.06680(17) Uani d . 1 1
O O1 0.73711(17) 0.4128(3) 0.75325(18) 0.0521(6) Uani d . 1 1
O O2 0.81831(17) 0.2540(4) 0.89972(18) 0.0603(7) Uani d . 1 1
C C1 0.8075(4) 0.3192(8) 0.6352(3) 0.0949(17) Uani d . 1 1
H H1A 0.7619 0.2248 0.6114 0.142 Uiso calc R 1 1
H H1B 0.8652 0.2812 0.6316 0.142 Uiso calc R 1 1
H H1C 0.7835 0.4218 0.5914 0.142 Uiso calc R 1 1
C C2 0.8258(2) 0.3653(5) 0.7461(3) 0.0537(9) Uani d . 1 1
C C3 0.6666(2) 0.4017(4) 0.8923(2) 0.0380(6) Uani d . 1 1
C C4 0.5917(2) 0.2876(4) 0.8788(2) 0.0395(7) Uani d . 1 1
C C5 0.5247(2) 0.3199(4) 0.9201(2) 0.0377(6) Uani d . 1 1
C C6 0.4480(2) 0.2033(4) 0.9060(3) 0.0503(8) Uani d . 1 1
H H6 0.4417 0.0985 0.8681 0.060 Uiso calc R 1 1
C C7 0.3844(2) 0.2413(5) 0.9460(3) 0.0522(9) Uani d . 1 1
H H7 0.3348 0.1628 0.9345 0.063 Uiso calc R 1 1
C C8 0.6087(2) 0.6003(4) 0.9941(2) 0.0404(7) Uani d . 1 1
C C9 0.6728(2) 0.5543(4) 0.9499(3) 0.0424(7) Uani d . 1 1
C C10 0.8662(3) 0.2212(5) 0.8302(3) 0.0588(10) Uani d . 1 1
C C11 0.8343(5) 0.0358(6) 0.7828(6) 0.119(2) Uani d . 1 1
H H11A 0.8451 -0.0486 0.8382 0.178 Uiso calc R 1 1
H H11B 0.8697 0.0015 0.7429 0.178 Uiso calc R 1 1
H H11C 0.7683 0.0387 0.7375 0.178 Uiso calc R 1 1
C C12 0.8844(4) 0.5382(7) 0.7748(5) 0.0971(17) Uani d . 1 1
H H12A 0.8460 0.6359 0.7364 0.146 Uiso calc R 1 1
H H12B 0.9378 0.5261 0.7571 0.146 Uiso calc R 1 1
H H12C 0.9059 0.5600 0.8489 0.146 Uiso calc R 1 1
C C13 0.9711(3) 0.2251(10) 0.8940(4) 0.113(2) Uani d . 1 1
H H13A 0.9882 0.3348 0.9325 0.169 Uiso calc R 1 1
H H13B 1.0032 0.2160 0.8479 0.169 Uiso calc R 1 1
H H13C 0.9889 0.1269 0.9423 0.169 Uiso calc R 1 1
C C14 0.53370(18) 0.4799(4) 0.9788(2) 0.0340(6) Uani d . 1 1
B B1 0.7425(2) 0.3542(5) 0.8473(3) 0.0397(7) Uani d . 1 1

loop_
_atom_site_aniso_label
_atom_site_aniso_U_11
_atom_site_aniso_U_22
_atom_site_aniso_U_33
_atom_site_aniso_U_12
_atom_site_aniso_U_13
_atom_site_aniso_U_23
Br1 0.0592(3) 0.0748(3) 0.1085(4) -0.02956(19) 0.0614(3) -0.0371(2)
Br2 0.0623(3) 0.0677(3) 0.0883(3) -0.01639(18) 0.0490(2) -0.0388(2)
O1 0.0482(13) 0.0696(15) 0.0472(13) 0.0173(11) 0.0281(11) 0.0108(11)
O2 0.0525(14) 0.0954(19) 0.0458(13) 0.0283(13) 0.0331(12) 0.0213(13)
C1 0.124(4) 0.122(4) 0.058(3) 0.044(4) 0.056(3) 0.016(3)
C2 0.053(2) 0.070(2) 0.0533(19) 0.0117(17) 0.0365(17) 0.0064(17)
C3 0.0304(14) 0.0502(17) 0.0361(15) 0.0019(12) 0.0164(12) -0.0025(13)
C4 0.0353(15) 0.0459(16) 0.0396(15) 0.0015(12) 0.0175(13) -0.0087(13)
C5 0.0303(14) 0.0468(16) 0.0389(15) -0.0028(12) 0.0171(13) -0.0058(13)
C6 0.0470(18) 0.0480(19) 0.066(2) -0.0136(14) 0.0337(17) -0.0207(16)
C7 0.0449(18) 0.0520(19) 0.072(2) -0.0169(15) 0.0358(18) -0.0202(17)
C8 0.0342(15) 0.0481(17) 0.0442(16) -0.0061(13) 0.0213(13) -0.0086(13)
C9 0.0312(15) 0.0519(18) 0.0493(18) -0.0071(13) 0.0218(14) -0.0045(14)
C10 0.054(2) 0.073(2) 0.070(2) 0.0207(18) 0.0466(19) 0.0189(19)
C11 0.192(7) 0.055(3) 0.183(6) 0.007(3) 0.153(6) 0.004(3)
C12 0.103(4) 0.078(3) 0.144(5) -0.016(3) 0.086(4) -0.003(3)
C13 0.057(3) 0.197(7) 0.090(4) 0.045(4) 0.035(3) 0.029(4)
C14 0.0288(13) 0.0408(15) 0.0354(15) -0.0024(11) 0.0162(12) -0.0050(12)
B1 0.0338(17) 0.0473(19) 0.0427(19) 0.0011(14) 0.0204(15) -0.0029(15)

loop_
_atom_type_symbol
_atom_type_description
_atom_type_scat_dispersion_real
_atom_type_scat_dispersion_imag
_atom_type_scat_source
C C 0.0033 0.0016 'International Tables Vol C Tables 4.2.6.8 and 6.1.1.4'
H H 0.0000 0.0000 'International Tables Vol C Tables 4.2.6.8 and 6.1.1.4'
O O 0.0106 0.0060 'International Tables Vol C Tables 4.2.6.8 and 6.1.1.4'
B B 0.0013 0.0007 'International Tables Vol C Tables 4.2.6.8 and 6.1.1.4'
Br Br -0.2901 2.4595 'International Tables Vol C Tables 4.2.6.8 and 6.1.1.4'

loop_
_geom_angle_atom_site_label_1
_geom_angle_atom_site_label_2
_geom_angle_atom_site_label_3
_geom_angle_site_symmetry_1
_geom_angle_site_symmetry_3
_geom_angle
B1 O1 C2 . . 107.2(3)
B1 O2 C10 . . 107.7(2)
C2 C1 H1A . . 109.5
C2 C1 H1B . . 109.5
H1A C1 H1B . . 109.5
C2 C1 H1C . . 109.5
H1A C1 H1C . . 109.5
H1B C1 H1C . . 109.5
O1 C2 C1 . . 109.7(3)
O1 C2 C10 . . 103.0(2)
C1 C2 C10 . . 118.3(4)
O1 C2 C12 . . 104.4(3)
C1 C2 C12 . . 108.0(4)
C10 C2 C12 . . 112.5(4)
C9 C3 C4 . . 116.6(3)
C9 C3 B1 . . 122.0(3)
C4 C3 B1 . . 121.4(3)
C3 C4 C5 . . 123.7(3)
C3 C4 Br2 . . 117.0(2)
C5 C4 Br2 . . 119.2(2)
C4 C5 C6 . . 123.7(3)
C4 C5 C14 . . 117.7(2)
C6 C5 C14 . . 118.6(2)
C7 C6 C5 . . 121.6(3)
C7 C6 H6 . . 119.2
C5 C6 H6 . . 119.2
C6 C7 C8 . 3_667 121.6(3)
C6 C7 H7 . . 119.2
C8 C7 H7 3_667 . 119.2
C9 C8 C14 . . 117.3(3)
C9 C8 C7 . 3_667 124.0(3)
C14 C8 C7 . 3_667 118.6(3)
C3 C9 C8 . . 124.2(3)
C3 C9 Br1 . . 116.9(2)
C8 C9 Br1 . . 118.9(2)
O2 C10 C13 . . 109.0(3)
O2 C10 C2 . . 103.1(2)
C13 C10 C2 . . 116.5(4)
O2 C10 C11 . . 106.1(3)
C13 C10 C11 . . 110.7(5)
C2 C10 C11 . . 110.7(4)
C10 C11 H11A . . 109.5
C10 C11 H11B . . 109.5
H11A C11 H11B . . 109.5
C10 C11 H11C . . 109.5
H11A C11 H11C . . 109.5
H11B C11 H11C . . 109.5
C2 C12 H12A . . 109.5
C2 C12 H12B . . 109.5
H12A C12 H12B . . 109.5
C2 C12 H12C . . 109.5
H12A C12 H12C . . 109.5
H12B C12 H12C . . 109.5
C10 C13 H13A . . 109.5
C10 C13 H13B . . 109.5
H13A C13 H13B . . 109.5
C10 C13 H13C . . 109.5
H13A C13 H13C . . 109.5
H13B C13 H13C . . 109.5
C8 C14 C14 . 3_667 119.8(3)
C8 C14 C5 . . 120.4(2)
C14 C14 C5 3_667 . 119.8(3)
O2 B1 O1 . . 114.1(3)
O2 B1 C3 . . 122.8(3)
O1 B1 C3 . . 123.1(3)

loop_
_geom_bond_atom_site_label_1
_geom_bond_atom_site_label_2
_geom_bond_site_symmetry_2
_geom_bond_distance
Br1 C9 . 1.899(3)
Br2 C4 . 1.899(3)
O1 B1 . 1.351(4)
O1 C2 . 1.463(4)
O2 B1 . 1.336(4)
O2 C10 . 1.460(4)
C1 C2 . 1.492(5)
C1 H1A . 0.9600
C1 H1B . 0.9600
C1 H1C . 0.9600
C2 C10 . 1.530(5)
C2 C12 . 1.542(6)
C3 C9 . 1.380(4)
C3 C4 . 1.394(4)
C3 B1 . 1.583(4)
C4 C5 . 1.397(4)
C5 C6 . 1.425(4)
C5 C14 . 1.428(4)
C6 C7 . 1.345(4)
C6 H6 . 0.9300
C7 C8 3_667 1.432(4)
C7 H7 . 0.9300
C8 C9 . 1.408(4)
C8 C14 . 1.419(4)
C8 C7 3_667 1.432(4)
C10 C13 . 1.504(6)
C10 C11 . 1.535(7)
C11 H11A . 0.9600
C11 H11B . 0.9600
C11 H11C . 0.9600
C12 H12A . 0.9600
C12 H12B . 0.9600
C12 H12C . 0.9600
C13 H13A . 0.9600
C13 H13B . 0.9600
C13 H13C . 0.9600
C14 C14 3_667 1.426(5)

loop_
_geom_hbond_atom_site_label_D
_geom_hbond_atom_site_label_H
_geom_hbond_atom_site_label_A
_geom_hbond_site_symmetry_A
_geom_hbond_distance_DH
_geom_hbond_distance_HA
_geom_hbond_distance_DA
_geom_hbond_angle_DHA
C4 Br2 Cg1 2_646 1.899(3) 3.4834(13) 4.921(3) 129.82(9)
